data_4519027
loop_
_publ_author_name
'Huke, Cameron D.'
'Taylor, Laurence J.'
'Argent, Stephen P.'
'Kays, Deborah L.'

_publ_section_title
;
 Catalyst-free Hydrophosphinylation of Isocyanates and Isothiocyanates
 under Low-Added-Solvent Conditions
;
_journal_issue 32
_journal_name_full 'ACS Sustainable Chemistry &amp; Engineering'
_journal_page_first 10704
_journal_page_last 10709
_journal_paper_doi 10.1021/acssuschemeng.1c02907
_journal_volume 9
_journal_year 2021
_chemical_formula_moiety 'C16 H16 N O P S'
_chemical_formula_sum 'C16 H16 N O P S'
_chemical_formula_weight 301.33
_space_group_crystal_system monoclinic
_space_group_IT_number 14
_space_group_name_Hall '-P 2ybc'
_space_group_name_H-M_alt 'P 1 21/c 1'
_atom_sites_solution_hydrogens mixed
_atom_sites_solution_primary dual
_atom_sites_solution_secondary difmap
_audit_creation_date 2021-02-18
_audit_creation_method
;
Olex2 1.3
(compiled 2020.11.12 svn.r5f609507 for OlexSys, GUI svn.r6257)
;
_cell_angle_alpha 90
_cell_angle_beta 102.0600(10)
_cell_angle_gamma 90
_cell_formula_units_Z 4
_cell_length_a 9.07790(10)
_cell_length_b 16.1069(2)
_cell_length_c 10.53440(10)
_cell_measurement_reflns_used 8213
_cell_measurement_temperature 120(2)
_cell_measurement_theta_max 72.5290
_cell_measurement_theta_min 4.9610
_cell_volume 1506.31(3)
_computing_cell_refinement 'CrysAlisPro 1.171.40.82a (Rigaku OD, 2020)'
_computing_data_collection 'CrysAlisPro 1.171.40.82a (Rigaku OD, 2020)'
_computing_data_reduction 'CrysAlisPro 1.171.40.82a (Rigaku OD, 2020)'
_computing_molecular_graphics 'Olex2 1.3 (Dolomanov et al., 2009)'
_computing_publication_material 'Olex2 1.3 (Dolomanov et al., 2009)'
_computing_structure_refinement 'SHELXL 2018/3 (Sheldrick, 2015)'
_computing_structure_solution 'SHELXT 2018/2 (Sheldrick, 2018)'
_diffrn_ambient_environment 'N2 gas'
_diffrn_ambient_temperature 120(2)
_diffrn_crystal_treatment 'flash frozen in gaseous N2'
_diffrn_detector 'CCD area detector'
_diffrn_detector_area_resol_mean 5.2349
_diffrn_detector_type 'Agilent Diffraction Atlas S2 detector'
_diffrn_measured_fraction_theta_full 1.000
_diffrn_measured_fraction_theta_max 0.985
_diffrn_measurement_details
;
List of Runs (angles in degrees, time in seconds):

  # Type    Start    End  Width  t~exp~   \w     \q     \k     \f   Frames
--------------------------------------------------------------------------
  1  \w    -53.00 -15.00   1.00    2.00    --  -41.70 -57.00-150.00   38
  2  \w    -79.00 -15.00   1.00    2.00    --  -41.70 -57.00 120.00   64
  3  \w     -1.00  35.00   1.00    2.00    --  -41.70  19.00-150.00   36
  4  \w     -5.00  28.00   1.00    2.00    --  -41.70  19.00 150.00   33
  5  \w     -5.00  34.00   1.00    2.00    --  -41.70  19.00-180.00   39
  6  \w    -32.00  66.00   1.00    2.00    --   41.70 -38.00   0.00   98
  7  \w     38.00  75.00   1.00    2.00    --   41.70-125.00-180.00   37
  8  \w     45.00  81.00   1.00    2.00    --   41.70  57.00-150.00   36
  9  \w     15.00  43.00   1.00    2.00    --   41.70  57.00-150.00   28
 10  \w     35.00  71.00   1.00    8.00    --  104.05 -45.00 -90.00   36
 11  \w     33.00  71.00   1.00    8.00    --  104.05 -45.00 -60.00   38
 12  \w     34.00  65.00   1.00    8.00    --  104.05 -61.00 120.00   31
 13  \w     78.00 104.00   1.00    8.00    --  104.05  45.00 150.00   26
 14  \w     50.00  76.00   1.00    8.00    --  104.05 -61.00-180.00   26
 15  \w     36.00  67.00   1.00    8.00    --  104.05 -45.00 120.00   31
 16  \w     72.00  98.00   1.00    8.00    --  104.05  73.00-179.68   26
 17  \w     29.00  55.00   1.00    8.00    --  104.05 -30.00-120.00   26
 18  \w    141.00 174.00   1.00    8.00    --  104.05 125.00 -60.00   33
 19  \w     98.00 124.00   1.00    8.00    --  104.05 125.00 -60.00   26
 20  \w     28.00  55.00   1.00    8.00    --  104.05 -30.00 150.00   27
 21  \w     78.00 111.00   1.00    8.00    --  104.05  45.00-120.00   33
 22  \w     31.00  70.00   1.00    8.00    --  104.05 -45.00-150.00   39
 23  \w     35.00  60.00   1.00    8.00    --  104.05 -45.00-180.00   25
 24  \w     75.00 101.00   1.00    8.00    --  104.05  61.00-120.00   26
 25  \w     75.00 103.00   1.00    8.00    --  104.05  61.00 150.00   28
 26  \w     75.00 101.00   1.00    8.00    --  104.05  61.00-180.00   26
 27  \w     75.00 101.00   1.00    8.00    --  104.05  61.00-150.00   26
 28  \w    108.00 176.00   1.00    8.00    --  104.05  61.00-150.00   68
 29  \w     32.00  93.00   1.00    8.00    --  104.05 -61.00   0.00   61
 30  \w    103.00 164.00   1.00    8.00    --  104.05  45.00 120.00   61
 31  \w     82.00 109.00   1.00    8.00    --  104.05  45.00-150.00   27
 32  \w     74.00 157.00   1.00    8.00    --  104.05  64.00-112.35   83
 33  \w     81.00 108.00   1.00    8.00    --  104.05  58.00-157.94   27
 34  \w     74.00 173.00   1.00    8.00    --  104.05  65.00 159.83   99
;
_diffrn_measurement_device '\k-geometry diffractometer'
_diffrn_measurement_device_type 'SuperNova, Atlas S2'
_diffrn_measurement_method '\w scans'
_diffrn_measurement_specimen_support 'MiTeGen micromount'
_diffrn_orient_matrix_type 'CrysAlisPro convention (1999,Acta A55,543-557)'
_diffrn_orient_matrix_UB_11 -0.1537291000
_diffrn_orient_matrix_UB_12 0.0419463000
_diffrn_orient_matrix_UB_13 -0.0498740000
_diffrn_orient_matrix_UB_21 0.0364798000
_diffrn_orient_matrix_UB_22 0.0084417000
_diffrn_orient_matrix_UB_23 -0.1357867000
_diffrn_orient_matrix_UB_31 -0.0718573000
_diffrn_orient_matrix_UB_32 -0.0855489000
_diffrn_orient_matrix_UB_33 -0.0377846000
_diffrn_radiation_monochromator mirror
_diffrn_radiation_probe x-ray
_diffrn_radiation_type 'Cu K\a'
_diffrn_radiation_wavelength 1.54184
_diffrn_reflns_av_R_equivalents 0.0195
_diffrn_reflns_av_unetI/netI 0.0153
_diffrn_reflns_Laue_measured_fraction_full 1.000
_diffrn_reflns_Laue_measured_fraction_max 0.985
_diffrn_reflns_limit_h_max 10
_diffrn_reflns_limit_h_min -11
_diffrn_reflns_limit_k_max 19
_diffrn_reflns_limit_k_min -19
_diffrn_reflns_limit_l_max 12
_diffrn_reflns_limit_l_min -12
_diffrn_reflns_number 12627
_diffrn_reflns_point_group_measured_fraction_full 1.000
_diffrn_reflns_point_group_measured_fraction_max 0.985
_diffrn_reflns_theta_full 67.684
_diffrn_reflns_theta_max 72.837
_diffrn_reflns_theta_min 4.982
_diffrn_source 'microfocus sealed tube'
_diffrn_source_type 'Agilent Diffraction microfocus tube'
_exptl_absorpt_coefficient_mu 2.862
_exptl_absorpt_correction_T_max 1.000
_exptl_absorpt_correction_T_min 0.863
_exptl_absorpt_correction_type gaussian
_exptl_absorpt_process_details
;
CrysAlisPro 1.171.40.82a (Rigaku Oxford Diffraction, 2020)
Numerical absorption correction based on gaussian integration over
a multifaceted crystal model
Empirical absorption correction using spherical harmonics,
implemented in SCALE3 ABSPACK scaling algorithm.
;
_exptl_crystal_colour 'clear light colourless'
_exptl_crystal_colour_lustre clear
_exptl_crystal_colour_modifier light
_exptl_crystal_colour_primary colourless
_exptl_crystal_density_diffrn 1.329
_exptl_crystal_description irregular
_exptl_crystal_F_000 632
_exptl_crystal_recrystallization_method 'Recrystalised from ethanol at -30C'
_exptl_crystal_size_max 0.196
_exptl_crystal_size_mid 0.172
_exptl_crystal_size_min 0.076
_refine_diff_density_max 0.322
_refine_diff_density_min -0.266
_refine_diff_density_rms 0.039
_refine_ls_extinction_method none
_refine_ls_goodness_of_fit_ref 1.052
_refine_ls_hydrogen_treatment mixed
_refine_ls_matrix_type full
_refine_ls_number_parameters 184
_refine_ls_number_reflns 2952
_refine_ls_number_restraints 1
_refine_ls_restrained_S_all 1.052
_refine_ls_R_factor_all 0.0257
_refine_ls_R_factor_gt 0.0246
_refine_ls_shift/su_max 0.001
_refine_ls_shift/su_mean 0.000
_refine_ls_structure_factor_coef Fsqd
_refine_ls_weighting_details 'w=1/[\s^2^(Fo^2^)+(0.0313P)^2^+0.5828P] where P=(Fo^2^+2Fc^2^)/3'
_refine_ls_weighting_scheme calc
_refine_ls_wR_factor_gt 0.0638
_refine_ls_wR_factor_ref 0.0646
_reflns_Friedel_coverage 0.000
_reflns_number_gt 2809
_reflns_number_total 2952
_reflns_threshold_expression 'I > 2\s(I)'
_cod_data_source_file sc1c02907_si_002.cif
_cod_data_source_block ochdkh
_cod_database_code 4519027
_nottingham_internal_coll_name OCHDKH
_nottingham_internal_coll_number 18861
_nottingham_internal_coll_client CH/DLK
_nottingham_internal_coll_type custom
_nottingham_internal_coll_frame_method '\w scans'
_nottingham_internal_coll_frame_time '8.00, 2.00'
_nottingham_internal_coll_frame_width 1.00
_nottingham_internal_coll_user pcxch6
_nottingham_internal_coll_date 27/11/2020
_nottingham_internal_coll_location NOTTS
_nottingham_internal_coll_instrument 'GVB, PL13110001'
_nottingham_internal_process_date 30/11/2020
_nottingham_internal_process_user pcxch6
_nottingham_internal_solution_date 30/11/2020
_nottingham_internal_solution_user pcxch6
_nottingham_internal_refinement_date 30/11/2020
_nottingham_internal_refinement_user pcxch6
_nottingham_internal_self_archive_date 16/02/2021
_nottingham_internal_self_validation_date 16/02/2021
_nottingham_internal_self_validation_user pcxch6
_nottingham_internal_validation_date 17/02/2021
_nottingham_internal_validation_user pczspa
_nottingham_internal_archive_date 17/02/2021
_shelx_shelxl_version_number 2018/3
_chemical_oxdiff_formula 'C16 H16 N1 O1 P1 S1'
_chemical_oxdiff_usercomment 'OCHDKH #18861 GVB-1858 for CH/DLK in fomblin film on a micromount'
_shelx_space_group_comment
;
The symmetry employed for this shelxl refinement is uniquely defined
by the following loop, which should always be used as a source of
symmetry information in preference to the above space-group names.
They are only intended as comments.
;
_shelx_estimated_absorpt_t_max 0.812
_shelx_estimated_absorpt_t_min 0.604
_reflns_odcompleteness_completeness 99.96
_reflns_odcompleteness_iscentric 1
_reflns_odcompleteness_theta 66.97
_olex2_refinement_description
;
1. Fixed Uiso
 At 1.2 times of:
  All C(H) groups, All C(H,H) groups, All N(H) groups
2. Restrained distances
 N1-H1
 0.88 with sigma of 0.02
3.a Secondary CH2 refined with riding coordinates:
 C14(H14A,H14B)
3.b Aromatic/amide H refined with riding coordinates:
 C2(H2), C3(H3), C4(H4), C5(H5), C6(H6), C8(H8), C9(H9), C10(H10), C11(H11),
 C12(H12), C15(H15)
3.c X=CH2 refined with riding coordinates:
 C16(H16A,H16B)
;
_olex2_exptl_crystal_mounting_method 'in fomblin film on a micromount'
_olex2_submission_original_sample_id OCHDKH
_olex2_submission_special_instructions 'No special instructions were received'
_oxdiff_exptl_absorpt_empirical_details
;
Empirical correction (ABSPACK) includes:
- Absorption correction using spherical harmonics
- Frame scaling
;
_oxdiff_exptl_absorpt_empirical_full_max 1.414
_oxdiff_exptl_absorpt_empirical_full_min 0.683

loop_
_space_group_symop_operation_xyz
'x, y, z'
'-x, y+1/2, -z+1/2'
'-x, -y, -z'
'x, -y-1/2, z-1/2'

loop_
_atom_site_label
_atom_site_type_symbol
_atom_site_fract_x
_atom_site_fract_y
_atom_site_fract_z
_atom_site_U_iso_or_equiv
_atom_site_adp_type
_atom_site_occupancy
_atom_site_site_symmetry_order
_atom_site_calc_flag
_atom_site_refinement_flags_posn
_atom_site_refinement_flags_adp
_atom_site_refinement_flags_occupancy
_atom_site_disorder_assembly
_atom_site_disorder_group
S1 S 0.19742(3) 0.71331(2) 0.58872(3) 0.02331(9) Uani 1 1 d . . . . .
P1 P 0.45482(3) 0.59415(2) 0.69875(3) 0.01621(9) Uani 1 1 d . . . . .
O1 O 0.53945(9) 0.52717(5) 0.64719(8) 0.02179(18) Uani 1 1 d . . . . .
N1 N 0.31163(11) 0.59785(6) 0.45426(9) 0.0176(2) Uani 1 1 d D . . . .
H1 H 0.3738(16) 0.5582(8) 0.4538(14) 0.021 Uiso 1 1 d D U . . .
C1 C 0.57764(13) 0.67855(7) 0.76562(11) 0.0181(2) Uani 1 1 d . . . . .
C2 C 0.72614(14) 0.67173(8) 0.75094(13) 0.0252(3) Uani 1 1 d . . . . .
H2 H 0.754752 0.626848 0.702785 0.030 Uiso 1 1 calc R U . . .
C3 C 0.83251(15) 0.73030(9) 0.80644(15) 0.0329(3) Uani 1 1 d . . . . .
H3 H 0.933729 0.725249 0.796433 0.039 Uiso 1 1 calc R U . . .
C4 C 0.79145(15) 0.79601(8) 0.87628(14) 0.0297(3) Uani 1 1 d . . . . .
H4 H 0.864551 0.835774 0.914751 0.036 Uiso 1 1 calc R U . . .
C5 C 0.64362(15) 0.80371(8) 0.89002(13) 0.0264(3) Uani 1 1 d . . . . .
H5 H 0.615398 0.849247 0.937091 0.032 Uiso 1 1 calc R U . . .
C6 C 0.53642(14) 0.74535(8) 0.83549(12) 0.0236(3) Uani 1 1 d . . . . .
H6 H 0.435315 0.750792 0.845629 0.028 Uiso 1 1 calc R U . . .
C7 C 0.35649(13) 0.55515(7) 0.81840(11) 0.0190(2) Uani 1 1 d . . . . .
C8 C 0.37423(14) 0.47063(8) 0.84724(12) 0.0228(3) Uani 1 1 d . . . . .
H8 H 0.435093 0.437293 0.804313 0.027 Uiso 1 1 calc R U . . .
C9 C 0.30279(15) 0.43517(8) 0.93884(13) 0.0272(3) Uani 1 1 d . . . . .
H9 H 0.314509 0.377608 0.957940 0.033 Uiso 1 1 calc R U . . .
C10 C 0.21475(15) 0.48368(8) 1.00209(12) 0.0274(3) Uani 1 1 d . . . . .
H10 H 0.166909 0.459460 1.065147 0.033 Uiso 1 1 calc R U . . .
C11 C 0.19630(15) 0.56741(9) 0.97363(12) 0.0267(3) Uani 1 1 d . . . . .
H11 H 0.135154 0.600378 1.016811 0.032 Uiso 1 1 calc R U . . .
C12 C 0.26663(14) 0.60345(8) 0.88238(12) 0.0231(3) Uani 1 1 d . . . . .
H12 H 0.253707 0.660977 0.863358 0.028 Uiso 1 1 calc R U . . .
C13 C 0.31009(12) 0.63646(7) 0.56458(11) 0.0169(2) Uani 1 1 d . . . . .
C14 C 0.21018(14) 0.61621(8) 0.33120(11) 0.0234(3) Uani 1 1 d . . . . .
H14A H 0.267734 0.614651 0.261102 0.028 Uiso 1 1 calc R U . . .
H14B H 0.170182 0.673167 0.334583 0.028 Uiso 1 1 calc R U . . .
C15 C 0.08084(14) 0.55672(9) 0.29888(13) 0.0299(3) Uani 1 1 d . . . . .
H15 H 0.006815 0.567810 0.222672 0.036 Uiso 1 1 calc R U . . .
C16 C 0.06041(16) 0.49061(9) 0.36629(15) 0.0351(3) Uani 1 1 d . . . . .
H16A H 0.131501 0.477029 0.443223 0.042 Uiso 1 1 calc R U . . .
H16B H -0.025442 0.456399 0.338087 0.042 Uiso 1 1 calc R U . . .

loop_
_atom_site_aniso_label
_atom_site_aniso_U_11
_atom_site_aniso_U_22
_atom_site_aniso_U_33
_atom_site_aniso_U_23
_atom_site_aniso_U_13
_atom_site_aniso_U_12
S1 0.02495(16) 0.02302(16) 0.02067(15) -0.00193(11) 0.00182(11) 0.00872(11)
P1 0.01609(15) 0.01764(15) 0.01404(15) -0.00183(10) 0.00115(11) 0.00209(10)
O1 0.0227(4) 0.0229(4) 0.0186(4) -0.0039(3) 0.0016(3) 0.0061(3)
N1 0.0171(5) 0.0193(5) 0.0154(5) -0.0005(4) 0.0015(4) 0.0022(4)
C1 0.0179(5) 0.0204(5) 0.0148(5) 0.0012(4) 0.0007(4) 0.0005(4)
C2 0.0225(6) 0.0262(6) 0.0279(6) -0.0024(5) 0.0079(5) 0.0010(5)
C3 0.0194(6) 0.0338(7) 0.0467(8) -0.0035(6) 0.0097(6) -0.0034(5)
C4 0.0239(6) 0.0259(7) 0.0372(7) -0.0029(5) 0.0019(5) -0.0072(5)
C5 0.0266(6) 0.0239(6) 0.0280(6) -0.0059(5) 0.0039(5) -0.0021(5)
C6 0.0188(6) 0.0259(6) 0.0259(6) -0.0047(5) 0.0045(5) 0.0000(5)
C7 0.0192(5) 0.0208(6) 0.0149(5) -0.0002(4) -0.0010(4) -0.0013(4)
C8 0.0226(6) 0.0217(6) 0.0215(6) -0.0006(5) -0.0014(5) -0.0001(5)
C9 0.0291(7) 0.0231(6) 0.0254(6) 0.0055(5) -0.0031(5) -0.0046(5)
C10 0.0268(6) 0.0341(7) 0.0196(6) 0.0049(5) 0.0009(5) -0.0083(5)
C11 0.0281(6) 0.0322(7) 0.0204(6) -0.0020(5) 0.0066(5) -0.0025(5)
C12 0.0268(6) 0.0222(6) 0.0204(6) 0.0003(5) 0.0051(5) -0.0003(5)
C13 0.0153(5) 0.0175(5) 0.0174(5) 0.0006(4) 0.0025(4) -0.0012(4)
C14 0.0258(6) 0.0275(6) 0.0149(6) 0.0008(5) 0.0003(5) 0.0046(5)
C15 0.0189(6) 0.0469(8) 0.0219(6) -0.0115(6) -0.0001(5) 0.0031(5)
C16 0.0237(7) 0.0413(8) 0.0423(8) -0.0153(6) 0.0112(6) -0.0096(6)

loop_
_atom_type_symbol
_atom_type_description
_atom_type_scat_dispersion_real
_atom_type_scat_dispersion_imag
_atom_type_scat_source
C C 0.0181 0.0091 'International Tables Vol C Tables 4.2.6.8 and 6.1.1.4'
H H 0.0000 0.0000 'International Tables Vol C Tables 4.2.6.8 and 6.1.1.4'
N N 0.0311 0.0180 'International Tables Vol C Tables 4.2.6.8 and 6.1.1.4'
O O 0.0492 0.0322 'International Tables Vol C Tables 4.2.6.8 and 6.1.1.4'
P P 0.2955 0.4335 'International Tables Vol C Tables 4.2.6.8 and 6.1.1.4'
S S 0.3331 0.5567 'International Tables Vol C Tables 4.2.6.8 and 6.1.1.4'

loop_
_exptl_crystal_face_index_h
_exptl_crystal_face_index_k
_exptl_crystal_face_index_l
_exptl_crystal_face_perp_dist
-6 0 2 0.0618
-6 2 1 0.0434
-5 5 3 0.0617
-4 -3 5 0.0883
-4 1 6 0.0951
-3 -5 5 0.0887
-2 -5 6 0.0840
-2 7 5 0.0941
-1 6 5 0.0965
-1 -9 -3 0.0939
-1 10 2 0.0799
-1 -5 -6 0.0673
2 -10 -2 0.1022
2 9 1 0.0721
3 -3 -6 0.0648
3 -4 -6 0.0653
6 -1 -2 0.0270
6 0 -1 0.0228
-2 9 -1 0.0728
-4 -4 -2 0.0571
-5 -2 -2 0.0525
1 9 -4 0.0951
-2 -8 -3 0.0767
1 -5 5 0.0614
3 5 4 0.0842

loop_
_geom_angle_atom_site_label_1
_geom_angle_atom_site_label_2
_geom_angle_atom_site_label_3
_geom_angle
_geom_angle_site_symmetry_1
_geom_angle_site_symmetry_3
_geom_angle_publ_flag
O1 P1 C1 111.33(5) . . ?
O1 P1 C7 111.75(5) . . ?
O1 P1 C13 109.05(5) . . ?
C1 P1 C13 107.66(5) . . ?
C7 P1 C1 110.19(5) . . ?
C7 P1 C13 106.65(5) . . ?
C13 N1 H1 119.1(10) . . ?
C13 N1 C14 124.55(10) . . ?
C14 N1 H1 116.3(10) . . ?
C2 C1 P1 115.49(9) . . ?
C2 C1 C6 119.39(11) . . ?
C6 C1 P1 125.00(9) . . ?
C1 C2 H2 119.9 . . ?
C3 C2 C1 120.24(12) . . ?
C3 C2 H2 119.9 . . ?
C2 C3 H3 119.9 . . ?
C4 C3 C2 120.17(12) . . ?
C4 C3 H3 119.9 . . ?
C3 C4 H4 120.0 . . ?
C3 C4 C5 119.91(12) . . ?
C5 C4 H4 120.0 . . ?
C4 C5 H5 119.8 . . ?
C4 C5 C6 120.45(12) . . ?
C6 C5 H5 119.8 . . ?
C1 C6 H6 120.1 . . ?
C5 C6 C1 119.83(11) . . ?
C5 C6 H6 120.1 . . ?
C8 C7 P1 116.12(9) . . ?
C8 C7 C12 119.33(11) . . ?
C12 C7 P1 124.55(9) . . ?
C7 C8 H8 120.0 . . ?
C9 C8 C7 120.08(12) . . ?
C9 C8 H8 120.0 . . ?
C8 C9 H9 120.0 . . ?
C10 C9 C8 120.10(12) . . ?
C10 C9 H9 120.0 . . ?
C9 C10 H10 119.9 . . ?
C9 C10 C11 120.11(12) . . ?
C11 C10 H10 119.9 . . ?
C10 C11 H11 119.8 . . ?
C10 C11 C12 120.36(12) . . ?
C12 C11 H11 119.8 . . ?
C7 C12 H12 120.0 . . ?
C11 C12 C7 120.03(12) . . ?
C11 C12 H12 120.0 . . ?
S1 C13 P1 121.38(7) . . ?
N1 C13 S1 127.33(9) . . ?
N1 C13 P1 111.28(8) . . ?
N1 C14 H14A 109.0 . . ?
N1 C14 H14B 109.0 . . ?
N1 C14 C15 113.11(11) . . ?
H14A C14 H14B 107.8 . . ?
C15 C14 H14A 109.0 . . ?
C15 C14 H14B 109.0 . . ?
C14 C15 H15 117.0 . . ?
C16 C15 C14 125.98(12) . . ?
C16 C15 H15 117.0 . . ?
C15 C16 H16A 120.0 . . ?
C15 C16 H16B 120.0 . . ?
H16A C16 H16B 120.0 . . ?

loop_
_geom_bond_atom_site_label_1
_geom_bond_atom_site_label_2
_geom_bond_distance
_geom_bond_site_symmetry_2
_geom_bond_publ_flag
S1 C13 1.6588(11) . ?
P1 O1 1.4911(8) . ?
P1 C1 1.8052(12) . ?
P1 C7 1.8029(12) . ?
P1 C13 1.8472(11) . ?
N1 H1 0.853(13) . ?
N1 C13 1.3208(15) . ?
N1 C14 1.4551(15) . ?
C1 C2 1.3930(17) . ?
C1 C6 1.3981(17) . ?
C2 H2 0.9500 . ?
C2 C3 1.3886(19) . ?
C3 H3 0.9500 . ?
C3 C4 1.384(2) . ?
C4 H4 0.9500 . ?
C4 C5 1.3851(19) . ?
C5 H5 0.9500 . ?
C5 C6 1.3882(18) . ?
C6 H6 0.9500 . ?
C7 C8 1.3969(17) . ?
C7 C12 1.3981(17) . ?
C8 H8 0.9500 . ?
C8 C9 1.3926(18) . ?
C9 H9 0.9500 . ?
C9 C10 1.384(2) . ?
C10 H10 0.9500 . ?
C10 C11 1.3842(19) . ?
C11 H11 0.9500 . ?
C11 C12 1.3875(18) . ?
C12 H12 0.9500 . ?
C14 H14A 0.9900 . ?
C14 H14B 0.9900 . ?
C14 C15 1.4985(19) . ?
C15 H15 0.9500 . ?
C15 C16 1.314(2) . ?
C16 H16A 0.9500 . ?
C16 H16B 0.9500 . ?

loop_
_geom_hbond_atom_site_label_D
_geom_hbond_atom_site_label_H
_geom_hbond_atom_site_label_A
_geom_hbond_distance_DH
_geom_hbond_distance_HA
_geom_hbond_distance_DA
_geom_hbond_angle_DHA
_geom_hbond_site_symmetry_A
_geom_hbond_publ_flag
N1 H1 O1 0.853(13) 1.998(13) 2.7619(13) 148.6(14) 3_666 yes

loop_
_geom_torsion_atom_site_label_1
_geom_torsion_atom_site_label_2
_geom_torsion_atom_site_label_3
_geom_torsion_atom_site_label_4
_geom_torsion
_geom_torsion_site_symmetry_1
_geom_torsion_site_symmetry_2
_geom_torsion_site_symmetry_3
_geom_torsion_site_symmetry_4
_geom_torsion_publ_flag
P1 C1 C2 C3 -175.62(11) . . . . ?
P1 C1 C6 C5 175.54(10) . . . . ?
P1 C7 C8 C9 179.79(9) . . . . ?
P1 C7 C12 C11 -179.64(10) . . . . ?
O1 P1 C1 C2 4.47(11) . . . . ?
O1 P1 C1 C6 -171.61(10) . . . . ?
O1 P1 C7 C8 0.98(11) . . . . ?
O1 P1 C7 C12 -179.27(10) . . . . ?
O1 P1 C13 S1 -179.07(7) . . . . ?
O1 P1 C13 N1 0.93(10) . . . . ?
N1 C14 C15 C16 -4.33(19) . . . . ?
C1 P1 C7 C8 -123.36(9) . . . . ?
C1 P1 C7 C12 56.39(11) . . . . ?
C1 P1 C13 S1 -58.14(8) . . . . ?
C1 P1 C13 N1 121.86(8) . . . . ?
C1 C2 C3 C4 -0.2(2) . . . . ?
C2 C1 C6 C5 -0.40(19) . . . . ?
C2 C3 C4 C5 -0.5(2) . . . . ?
C3 C4 C5 C6 0.8(2) . . . . ?
C4 C5 C6 C1 -0.3(2) . . . . ?
C6 C1 C2 C3 0.69(19) . . . . ?
C7 P1 C1 C2 129.04(9) . . . . ?
C7 P1 C1 C6 -47.04(12) . . . . ?
C7 P1 C13 S1 60.10(8) . . . . ?
C7 P1 C13 N1 -119.90(9) . . . . ?
C7 C8 C9 C10 -0.38(18) . . . . ?
C8 C7 C12 C11 0.10(18) . . . . ?
C8 C9 C10 C11 0.60(19) . . . . ?
C9 C10 C11 C12 -0.47(19) . . . . ?
C10 C11 C12 C7 0.12(19) . . . . ?
C12 C7 C8 C9 0.02(17) . . . . ?
C13 P1 C1 C2 -115.01(10) . . . . ?
C13 P1 C1 C6 68.91(11) . . . . ?
C13 P1 C7 C8 120.07(9) . . . . ?
C13 P1 C7 C12 -60.18(11) . . . . ?
C13 N1 C14 C15 -99.62(14) . . . . ?
C14 N1 C13 S1 -0.71(17) . . . . ?
C14 N1 C13 P1 179.29(9) . . . . ?

loop_
_exptl_oxdiff_crystal_face_indexfrac_h
_exptl_oxdiff_crystal_face_indexfrac_k
_exptl_oxdiff_crystal_face_indexfrac_l
_exptl_oxdiff_crystal_face_x
_exptl_oxdiff_crystal_face_y
_exptl_oxdiff_crystal_face_z
-5.8691 -0.3731 1.9585 0.7889 -0.4832 0.3796
-5.7616 2.0934 0.9887 0.9242 -0.3268 0.1976
-4.9815 5.0376 2.7558 0.8397 -0.5134 -0.1771
-4.2565 -3.1572 5.1918 0.2630 -0.8869 0.3798
-3.6548 0.6653 6.1168 0.2847 -0.9583 -0.0254
-3.0355 -5.3085 5.3526 -0.0230 -0.8824 0.4700
-1.8994 -5.1927 5.8491 -0.2175 -0.9074 0.3597
-1.6841 6.8202 5.1066 0.2903 -0.6973 -0.6554
-1.4730 6.2999 5.4291 0.2199 -0.7378 -0.6382
-0.8928 -9.2212 -2.7687 -0.1115 0.2655 0.9576
-0.7002 10.1351 1.6099 0.4525 -0.1586 -0.8776
-0.5788 -4.8752 -5.7407 0.1708 0.7172 0.6756
1.9865 -9.6626 -1.6890 -0.6265 0.2202 0.7477
2.1463 9.3449 1.2251 0.0009 -0.0092 -1.0000
2.9899 -2.9316 -6.1771 -0.2745 0.9231 0.2693
3.2975 -3.6088 -5.8417 -0.3669 0.8831 0.2925
5.8234 -0.9757 -2.2181 -0.8255 0.5054 -0.2512
5.8576 -0.3046 -0.7303 -0.8768 0.3103 -0.3673
-2.3246 9.2230 -1.1567 0.8019 0.1501 -0.5783
-4.4451 -4.3775 -2.3000 0.6144 0.1132 0.7808
-4.7814 -2.2784 -2.4642 0.7624 0.1410 0.6316
0.7042 8.9523 -3.5286 0.4432 0.5804 -0.6831
-2.4159 -7.6376 -3.0655 0.2039 0.2636 0.9428
1.2418 -5.3486 5.2688 -0.6780 -0.7153 0.1693
2.7123 5.0748 4.3129 -0.4192 -0.4438 -0.7920
